data_2300436
loop_
_publ_author_name
'Eccles, Kevin S.'
'Stokes, Stephen P.'
'Daly, Carla A.'
'Barry, Nicola M.'
'McSweeney, Sharon P.'
'O'Neill, Damian J.'
'Kelly, Dawn M.'
'Jennings, W. Brian'
'N\'i Dhubhghaill, O. M.'
'Moynihan, Humphrey A.'
'Maguire, Anita R.'
'Lawrence, Simon E.'

_publ_section_title
;
 Evaluation of the Bruker SMART X2S: crystallography for the
 nonspecialist?
;
_journal_coden_ASTM JACGAR
_journal_coeditor_code KK5074
_journal_issue 1
_journal_name_full 'Journal of Applied Crystallography'
_journal_page_first 213
_journal_page_last 215
_journal_paper_doi 10.1107/S0021889810042561
_journal_volume 44
_journal_year 2011
_chemical_formula_moiety 'C18 H15 O P, C7 H7 N S,'
_chemical_formula_sum 'C25 H22 N O P S'
_chemical_formula_weight 415.47
_space_group_IT_number 2
_symmetry_cell_setting triclinic
_symmetry_space_group_name_Hall '-P 1'
_symmetry_space_group_name_H-M 'P -1'
_atom_sites_solution_hydrogens geom
_atom_sites_solution_primary direct
_atom_sites_solution_secondary difmap
_audit_creation_method SHELXL-97
_cell_angle_alpha 85.945(3)
_cell_angle_beta 67.750(3)
_cell_angle_gamma 70.671(3)
_cell_formula_units_Z 2
_cell_length_a 10.2699(10)
_cell_length_b 11.1605(10)
_cell_length_c 11.1911(12)
_cell_measurement_reflns_used 3717
_cell_measurement_temperature 300(2)
_cell_measurement_theta_max 24.96
_cell_measurement_theta_min 2.38
_cell_volume 1118.07(19)
_computing_cell_refinement 'Bruker SAINT'
_computing_data_collection 'Bruker GIS'
_computing_data_reduction 'Bruker SAINT'
_computing_molecular_graphics 'Bruker APEX2'
_computing_structure_refinement 'SHELXL-97 (Sheldrick, 2008)'
_computing_structure_solution 'SHELXS-97 (Sheldrick, 2008)'
_diffrn_ambient_temperature 300(2)
_diffrn_measured_fraction_theta_full 0.990
_diffrn_measured_fraction_theta_max 0.990
_diffrn_measurement_device_type 'Bruker SMART X2S'
_diffrn_measurement_method '\w scans'
_diffrn_radiation_monochromator 'doubly curved silicon crystal'
_diffrn_radiation_source 'micro-focus sealed tube'
_diffrn_radiation_type MoK\a
_diffrn_radiation_wavelength 0.71073
_diffrn_reflns_av_R_equivalents 0.0348
_diffrn_reflns_av_sigmaI/netI 0.0373
_diffrn_reflns_limit_h_max 12
_diffrn_reflns_limit_h_min -12
_diffrn_reflns_limit_k_max 13
_diffrn_reflns_limit_k_min -13
_diffrn_reflns_limit_l_max 13
_diffrn_reflns_limit_l_min -13
_diffrn_reflns_number 11052
_diffrn_reflns_theta_full 25.01
_diffrn_reflns_theta_max 25.01
_diffrn_reflns_theta_min 2.27
_exptl_absorpt_coefficient_mu 0.232
_exptl_absorpt_correction_T_max 0.9772
_exptl_absorpt_correction_T_min 0.9029
_exptl_absorpt_correction_type multi-scan
_exptl_absorpt_process_details 'SADABS V2008/1 (Bruker AXS)'
_exptl_crystal_colour Yellow
_exptl_crystal_density_diffrn 1.234
_exptl_crystal_density_method 'not measured'
_exptl_crystal_description Plate
_exptl_crystal_F_000 436
_exptl_crystal_size_max 0.45
_exptl_crystal_size_mid 0.21
_exptl_crystal_size_min 0.10
_refine_diff_density_max 0.238
_refine_diff_density_min -0.250
_refine_ls_extinction_method none
_refine_ls_goodness_of_fit_ref 1.047
_refine_ls_hydrogen_treatment mixed
_refine_ls_matrix_type full
_refine_ls_number_parameters 268
_refine_ls_number_reflns 3900
_refine_ls_number_restraints 0
_refine_ls_restrained_S_all 1.047
_refine_ls_R_factor_all 0.0568
_refine_ls_R_factor_gt 0.0390
_refine_ls_shift/su_max 0.000
_refine_ls_shift/su_mean 0.000
_refine_ls_structure_factor_coef Fsqd
_refine_ls_weighting_details 'calc w=1/[\s^2^(Fo^2^)+(0.0495P)^2^+0.3084P] where P=(Fo^2^+2Fc^2^)/3'
_refine_ls_weighting_scheme calc
_refine_ls_wR_factor_gt 0.0941
_refine_ls_wR_factor_ref 0.1104
_reflns_number_gt 3000
_reflns_number_total 3900
_reflns_threshold_expression >2sigma(I)
_cod_duplicate_entry 2300346
_cod_data_source_file kk5074sup1.cif
_cod_data_source_block Compound_17_CCDC
_cod_depositor_comments
;
The following automatic conversions were performed:

'_symmetry_cell_setting' value 'Triclinic' changed to 'triclinic'
according to /home/saulius/struct/CIF-dictionaries/cif_core.dic
dictionary named 'cif_core.dic' version 2.4.2 from 2011-04-26.

Automatic conversion script
Id: cif_fix_values 1891 2012-01-12 08:04:46Z andrius 
;
_cod_original_sg_symbol_H-M P-1
_cod_database_code 2300436

loop_
_symmetry_equiv_pos_as_xyz
'x, y, z'
'-x, -y, -z'

loop_
_atom_site_type_symbol
_atom_site_label
_atom_site_fract_x
_atom_site_fract_y
_atom_site_fract_z
_atom_site_U_iso_or_equiv
_atom_site_adp_type
_atom_site_calc_flag
_atom_site_refinement_flags
_atom_site_occupancy
S S28 0.00829(8) 0.95834(6) 0.80459(7) 0.0636(2) Uani d . 1
P P1 0.36152(6) 0.31286(5) 0.14058(5) 0.03709(16) Uani d . 1
O O2 0.52104(15) 0.30422(14) 0.07712(14) 0.0476(4) Uani d . 1
N N29 0.2043(3) 0.8500(2) 0.9086(2) 0.0619(6) Uani d . 1
H H29A 0.278(4) 0.799(3) 0.910(3) 0.093 Uiso d . 1
H H29B 0.164(4) 0.917(3) 0.957(3) 0.093 Uiso d . 1
C C12 0.2106(3) 0.1851(3) -0.1505(3) 0.0656(7) Uani d . 1
H H12 0.1820 0.1574 -0.2102 0.079 Uiso calc R 1
C C11 0.1127(3) 0.2848(3) -0.0629(2) 0.0613(7) Uani d . 1
H H11 0.0179 0.3248 -0.0636 0.074 Uiso calc R 1
C C10 0.1537(2) 0.3266(2) 0.0264(2) 0.0508(6) Uani d . 1
H H10 0.0864 0.3944 0.0854 0.061 Uiso calc R 1
C C9 0.2952(2) 0.2675(2) 0.02846(19) 0.0403(5) Uani d . 1
C C15 0.3317(2) 0.21045(19) 0.27353(19) 0.0389(5) Uani d . 1
C C20 0.3980(3) 0.2117(2) 0.3615(2) 0.0465(5) Uani d . 1
H H20 0.4567 0.2630 0.3494 0.056 Uiso calc R 1
C C19 0.3770(3) 0.1368(2) 0.4665(2) 0.0580(7) Uani d . 1
H H19 0.4205 0.1387 0.5254 0.070 Uiso calc R 1
C C18 0.2920(3) 0.0598(2) 0.4840(2) 0.0627(7) Uani d . 1
H H18 0.2787 0.0089 0.5542 0.075 Uiso calc R 1
C C3 0.2430(2) 0.47108(19) 0.21007(18) 0.0384(5) Uani d . 1
C C4 0.1000(2) 0.4958(2) 0.3044(2) 0.0501(6) Uani d . 1
H H4 0.0618 0.4296 0.3331 0.060 Uiso calc R 1
C C5 0.0151(3) 0.6191(2) 0.3551(2) 0.0604(7) Uani d . 1
H H5 -0.0803 0.6359 0.4179 0.072 Uiso calc R 1
C C6 0.0719(3) 0.7170(2) 0.3124(2) 0.0642(7) Uani d . 1
H H6 0.0148 0.7996 0.3469 0.077 Uiso calc R 1
C C7 0.2115(3) 0.6933(2) 0.2196(3) 0.0656(7) Uani d . 1
H H7 0.2488 0.7599 0.1908 0.079 Uiso calc R 1
C C8 0.2976(3) 0.5706(2) 0.1685(2) 0.0522(6) Uani d . 1
H H8 0.3928 0.5550 0.1056 0.063 Uiso calc R 1
C C13 0.3503(3) 0.1263(3) -0.1501(3) 0.0722(8) Uani d . 1
H H13 0.4165 0.0585 -0.2095 0.087 Uiso calc R 1
C C14 0.3935(3) 0.1671(2) -0.0619(2) 0.0591(6) Uani d . 1
H H14 0.4891 0.1272 -0.0630 0.071 Uiso calc R 1
C C16 0.2453(3) 0.1333(2) 0.2928(2) 0.0544(6) Uani d . 1
H H16 0.1997 0.1320 0.2355 0.065 Uiso calc R 1
C C17 0.2267(3) 0.0577(3) 0.3981(3) 0.0678(7) Uani d . 1
H H17 0.1694 0.0052 0.4104 0.081 Uiso calc R 1
C C24 0.3296(4) 0.4823(3) 0.6075(3) 0.0861(9) Uani d . 1
H H24 0.3681 0.4044 0.5609 0.103 Uiso calc R 1
C C25 0.3361(3) 0.4885(3) 0.7265(3) 0.0746(8) Uani d . 1
H H25 0.3786 0.4146 0.7611 0.089 Uiso calc R 1
C C26 0.2798(3) 0.6039(2) 0.7955(2) 0.0561(6) Uani d . 1
H H26 0.2855 0.6072 0.8761 0.067 Uiso calc R 1
C C21 0.2148(2) 0.7154(2) 0.7463(2) 0.0455(5) Uani d . 1
C C27 0.1491(2) 0.8390(2) 0.8232(2) 0.0469(5) Uani d . 1
C C23 0.2667(4) 0.5904(4) 0.5575(3) 0.0883(10) Uani d . 1
H H23 0.2632 0.5859 0.4761 0.106 Uiso calc R 1
C C22 0.2074(3) 0.7076(3) 0.6262(3) 0.0670(7) Uani d . 1
H H22 0.1630 0.7805 0.5916 0.080 Uiso calc R 1

loop_
_atom_site_aniso_label
_atom_site_aniso_U_11
_atom_site_aniso_U_22
_atom_site_aniso_U_33
_atom_site_aniso_U_12
_atom_site_aniso_U_13
_atom_site_aniso_U_23
S28 0.0588(4) 0.0497(4) 0.0905(5) -0.0093(3) -0.0452(4) 0.0086(3)
P1 0.0308(3) 0.0392(3) 0.0373(3) -0.0069(2) -0.0128(2) 0.0033(2)
O2 0.0317(8) 0.0522(9) 0.0511(9) -0.0097(7) -0.0112(7) 0.0047(7)
N29 0.0526(13) 0.0526(13) 0.0825(16) 0.0012(10) -0.0404(12) -0.0147(11)
C12 0.084(2) 0.0725(18) 0.0579(15) -0.0341(16) -0.0373(15) 0.0024(14)
C11 0.0546(15) 0.0806(19) 0.0594(15) -0.0233(14) -0.0328(13) 0.0099(14)
C10 0.0424(13) 0.0584(14) 0.0469(13) -0.0081(11) -0.0184(10) -0.0011(11)
C9 0.0412(12) 0.0425(12) 0.0357(10) -0.0116(10) -0.0154(9) 0.0067(9)
C15 0.0331(11) 0.0386(11) 0.0385(11) -0.0039(9) -0.0135(9) 0.0025(9)
C20 0.0489(13) 0.0443(12) 0.0451(12) -0.0090(10) -0.0214(10) 0.0000(10)
C19 0.0635(16) 0.0566(15) 0.0446(13) -0.0010(13) -0.0267(12) 0.0047(11)
C18 0.0632(17) 0.0560(15) 0.0476(14) -0.0048(13) -0.0134(12) 0.0175(12)
C3 0.0357(11) 0.0414(11) 0.0351(10) -0.0080(9) -0.0143(9) 0.0039(9)
C4 0.0420(13) 0.0480(13) 0.0496(13) -0.0088(11) -0.0114(10) 0.0049(10)
C5 0.0438(14) 0.0615(16) 0.0498(14) 0.0016(12) -0.0053(11) -0.0023(12)
C6 0.0699(18) 0.0429(14) 0.0584(15) 0.0046(13) -0.0206(13) -0.0012(12)
C7 0.0744(19) 0.0407(14) 0.0670(16) -0.0146(13) -0.0155(14) 0.0069(12)
C8 0.0472(13) 0.0480(14) 0.0477(13) -0.0119(11) -0.0069(10) 0.0054(11)
C13 0.082(2) 0.0617(17) 0.0658(17) -0.0052(15) -0.0331(15) -0.0176(14)
C14 0.0541(15) 0.0564(15) 0.0606(15) -0.0027(12) -0.0266(12) -0.0072(12)
C16 0.0536(14) 0.0612(15) 0.0576(14) -0.0248(12) -0.0276(12) 0.0157(12)
C17 0.0678(18) 0.0658(17) 0.0713(17) -0.0336(15) -0.0216(14) 0.0244(14)
C24 0.084(2) 0.076(2) 0.093(2) -0.0198(18) -0.0291(19) -0.0275(19)
C25 0.082(2) 0.0508(16) 0.087(2) -0.0185(15) -0.0293(17) -0.0029(15)
C26 0.0612(16) 0.0512(14) 0.0567(14) -0.0179(12) -0.0228(12) -0.0001(12)
C21 0.0392(12) 0.0500(13) 0.0506(13) -0.0191(10) -0.0168(10) 0.0035(11)
C27 0.0424(13) 0.0461(13) 0.0581(14) -0.0171(10) -0.0236(11) 0.0064(11)
C23 0.090(2) 0.111(3) 0.0656(18) -0.024(2) -0.0343(17) -0.0232(19)
C22 0.0668(18) 0.0778(19) 0.0593(16) -0.0188(15) -0.0303(14) 0.0007(14)

loop_
_atom_type_symbol
_atom_type_description
_atom_type_scat_dispersion_real
_atom_type_scat_dispersion_imag
_atom_type_scat_source
C C 0.0033 0.0016 'International Tables Vol C Tables 4.2.6.8 and 6.1.1.4'
H H 0.0000 0.0000 'International Tables Vol C Tables 4.2.6.8 and 6.1.1.4'
N N 0.0061 0.0033 'International Tables Vol C Tables 4.2.6.8 and 6.1.1.4'
O O 0.0106 0.0060 'International Tables Vol C Tables 4.2.6.8 and 6.1.1.4'
P P 0.1023 0.0942 'International Tables Vol C Tables 4.2.6.8 and 6.1.1.4'
S S 0.1246 0.1234 'International Tables Vol C Tables 4.2.6.8 and 6.1.1.4'

loop_
_geom_angle_atom_site_label_1
_geom_angle_atom_site_label_2
_geom_angle_atom_site_label_3
_geom_angle
O2 P1 C9 111.58(9)
O2 P1 C3 111.93(9)
C9 P1 C3 108.62(9)
O2 P1 C15 111.96(9)
C9 P1 C15 107.14(10)
C3 P1 C15 105.29(9)
C27 N29 H29A 121(2)
C27 N29 H29B 118(2)
H29A N29 H29B 120(3)
C13 C12 C11 120.0(2)
C13 C12 H12 120.0
C11 C12 H12 120.0
C12 C11 C10 120.6(2)
C12 C11 H11 119.7
C10 C11 H11 119.7
C11 C10 C9 120.2(2)
C11 C10 H10 119.9
C9 C10 H10 119.9
C10 C9 C14 118.4(2)
C10 C9 P1 124.38(17)
C14 C9 P1 117.21(17)
C16 C15 C20 119.06(19)
C16 C15 P1 123.23(16)
C20 C15 P1 117.70(16)
C19 C20 C15 120.3(2)
C19 C20 H20 119.8
C15 C20 H20 119.8
C18 C19 C20 120.0(2)
C18 C19 H19 120.0
C20 C19 H19 120.0
C17 C18 C19 120.1(2)
C17 C18 H18 120.0
C19 C18 H18 120.0
C8 C3 C4 119.2(2)
C8 C3 P1 118.24(16)
C4 C3 P1 122.51(17)
C5 C4 C3 119.8(2)
C5 C4 H4 120.1
C3 C4 H4 120.1
C6 C5 C4 120.0(2)
C6 C5 H5 120.0
C4 C5 H5 120.0
C7 C6 C5 120.4(2)
C7 C6 H6 119.8
C5 C6 H6 119.8
C6 C7 C8 120.2(2)
C6 C7 H7 119.9
C8 C7 H7 119.9
C3 C8 C7 120.4(2)
C3 C8 H8 119.8
C7 C8 H8 119.8
C12 C13 C14 120.3(2)
C12 C13 H13 119.8
C14 C13 H13 119.8
C13 C14 C9 120.5(2)
C13 C14 H14 119.7
C9 C14 H14 119.7
C15 C16 C17 119.8(2)
C15 C16 H16 120.1
C17 C16 H16 120.1
C18 C17 C16 120.7(2)
C18 C17 H17 119.7
C16 C17 H17 119.7
C23 C24 C25 119.8(3)
C23 C24 H24 120.1
C25 C24 H24 120.1
C24 C25 C26 120.2(3)
C24 C25 H25 119.9
C26 C25 H25 119.9
C25 C26 C21 120.9(2)
C25 C26 H26 119.5
C21 C26 H26 119.5
C22 C21 C26 118.3(2)
C22 C21 C27 120.9(2)
C26 C21 C27 120.7(2)
N29 C27 C21 116.8(2)
N29 C27 S28 121.30(18)
C21 C27 S28 121.86(17)
C24 C23 C22 121.0(3)
C24 C23 H23 119.5
C22 C23 H23 119.5
C21 C22 C23 119.8(3)
C21 C22 H22 120.1
C23 C22 H22 120.1

loop_
_geom_bond_atom_site_label_1
_geom_bond_atom_site_label_2
_geom_bond_distance
S28 C27 1.680(2)
P1 O2 1.4905(15)
P1 C9 1.805(2)
P1 C3 1.805(2)
P1 C15 1.806(2)
N29 C27 1.312(3)
N29 H29A 0.78(3)
N29 H29B 0.84(3)
C12 C13 1.367(4)
C12 C11 1.371(4)
C12 H12 0.9300
C11 C10 1.381(3)
C11 H11 0.9300
C10 C9 1.392(3)
C10 H10 0.9300
C9 C14 1.392(3)
C15 C16 1.381(3)
C15 C20 1.396(3)
C20 C19 1.384(3)
C20 H20 0.9300
C19 C18 1.373(4)
C19 H19 0.9300
C18 C17 1.369(4)
C18 H18 0.9300
C3 C8 1.381(3)
C3 C4 1.395(3)
C4 C5 1.385(3)
C4 H4 0.9300
C5 C6 1.378(4)
C5 H5 0.9300
C6 C7 1.366(4)
C6 H6 0.9300
C7 C8 1.382(3)
C7 H7 0.9300
C8 H8 0.9300
C13 C14 1.382(3)
C13 H13 0.9300
C14 H14 0.9300
C16 C17 1.391(3)
C16 H16 0.9300
C17 H17 0.9300
C24 C23 1.360(5)
C24 C25 1.367(4)
C24 H24 0.9300
C25 C26 1.378(3)
C25 H25 0.9300
C26 C21 1.388(3)
C26 H26 0.9300
C21 C22 1.385(3)
C21 C27 1.488(3)
C23 C22 1.390(4)
C23 H23 0.9300
C22 H22 0.9300
